data_7210656
loop_
_publ_author_name
'Boldog, Ishtvan'
'Domasevitch, Konstantin V.'
'Baburin, Igor A.'
'Ott, Holger'
'Gil-Hern\'andez, Beatriz'
'Sanchiz, Joaqu\'in'
'Janiak, Christoph'

_publ_section_title
;
 A rare alb-4,8-Cmce metal--coordination network based on tetrazolate and
 phosphonate functionalized 1,3,5,7-tetraphenyladamantane
;
_journal_issue 6
_journal_name_full CrystEngComm
_journal_page_first 1235
_journal_paper_doi 10.1039/c2ce26819a
_journal_volume 15
_journal_year 2013
_chemical_formula_moiety
;
(Mn 2+)5, (Cl -)2, (C38 H28 N16 4-)2, (H2 O)7, (C3 H7 N O)11
;
_chemical_formula_sum 'C109 H147 Cl2 Mn5 N43 O18'
_chemical_formula_weight 2693.21
_chemical_name_systematic
;
catena-(bis(\m~9~-(5,5',5'',5'''-((Adamantane-1,3,5,7-tetrayl)-
tetra-(phen-4-yl))-tetrakistetrazolato))-
bis-(\m~2~-chloro)-tetraaqua-tetrakisdimethylformamido-
penta-manganese(ii) dimethylformamide and water solvate )
;
_space_group_IT_number 14
_symmetry_cell_setting monoclinic
_symmetry_space_group_name_Hall '-P 2ybc'
_symmetry_space_group_name_H-M 'P 1 21/c 1'
_atom_sites_solution_hydrogens geom
_atom_sites_solution_primary direct
_atom_sites_solution_secondary difmap
_audit_creation_method SHELXL-97
_cell_angle_alpha 90.00
_cell_angle_beta 106.941(4)
_cell_angle_gamma 90.00
_cell_formula_units_Z 2
_cell_length_a 17.4047(13)
_cell_length_b 26.943(2)
_cell_length_c 17.9892(15)
_cell_measurement_reflns_used 9967
_cell_measurement_temperature 100(2)
_cell_measurement_theta_max 52.0
_cell_measurement_theta_min 4.66
_cell_volume 8069.7(11)
_computing_structure_refinement 'SHELXL-97 (Sheldrick, 1997)'
_computing_structure_solution 'SHELXS-97 (Sheldrick, 1990)'
_diffrn_ambient_temperature 100(2)
_diffrn_measured_fraction_theta_full 0.994
_diffrn_measured_fraction_theta_max 0.994
_diffrn_measurement_device_type
;
Bruker APEX II QUAZAR system equipped with a multilayer monochromator
;
_diffrn_radiation_monochromator graphite
_diffrn_radiation_source 'ImuS MoK\a'
_diffrn_radiation_type MoK\a
_diffrn_radiation_wavelength 0.71073
_diffrn_reflns_av_R_equivalents 0.0000
_diffrn_reflns_av_sigmaI/netI 0.0671
_diffrn_reflns_limit_h_max 21
_diffrn_reflns_limit_h_min -22
_diffrn_reflns_limit_k_max 35
_diffrn_reflns_limit_k_min 0
_diffrn_reflns_limit_l_max 23
_diffrn_reflns_limit_l_min 0
_diffrn_reflns_number 18521
_diffrn_reflns_theta_full 27.54
_diffrn_reflns_theta_max 27.54
_diffrn_reflns_theta_min 1.44
_exptl_absorpt_coefficient_mu 0.477
_exptl_absorpt_correction_T_max 0.9539
_exptl_absorpt_correction_T_min 0.8624
_exptl_absorpt_correction_type empirical
_exptl_crystal_colour colourless
_exptl_crystal_density_diffrn 1.108
_exptl_crystal_density_method 'not measured'
_exptl_crystal_description block
_exptl_crystal_F_000 2810
_exptl_crystal_size_max 0.32
_exptl_crystal_size_mid 0.12
_exptl_crystal_size_min 0.1
_refine_diff_density_max 1.212
_refine_diff_density_min -1.293
_refine_diff_density_rms 0.171
_refine_ls_extinction_method none
_refine_ls_goodness_of_fit_ref 1.081
_refine_ls_hydrogen_treatment constr
_refine_ls_matrix_type full
_refine_ls_number_parameters 765
_refine_ls_number_reflns 18521
_refine_ls_number_restraints 1
_refine_ls_restrained_S_all 1.081
_refine_ls_R_factor_all 0.1289
_refine_ls_R_factor_gt 0.0994
_refine_ls_shift/su_max 0.001
_refine_ls_shift/su_mean 0.000
_refine_ls_structure_factor_coef Fsqd
_refine_ls_weighting_details 'calc w=1/[\s^2^(Fo^2^)+(0.1664P)^2^+20.3892P] where P=(Fo^2^+2Fc^2^)/3'
_refine_ls_weighting_scheme calc
_refine_ls_wR_factor_gt 0.2659
_refine_ls_wR_factor_ref 0.2919
_reflns_number_gt 14213
_reflns_number_total 18521
_reflns_threshold_expression >2sigma(I)
_cod_data_source_file c2ce26819a.txt
_cod_data_source_block shelxl
_cod_depositor_comments
;
The following automatic conversions were performed:

'_symmetry_cell_setting' value 'Monoclinic' changed to 'monoclinic'
according to /home/saulius/struct/CIF-dictionaries/cif_core.dic
dictionary named 'cif_core.dic' version 2.4.2 from 2011-04-26.

Automatic conversion script
Id: cif_fix_values 1891 2012-01-12 08:04:46Z andrius 

The following automatic conversions were performed:

'_refine_ls_hydrogen_treatment' value 'constrained' was replaced with
the value 'constr' as specified in the replacement file
'src/cod-tools/trunk/data/replacement-values/replacement_values.lst'.

Automatic conversion script
Id: cif_fix_values 5376 2017-05-30 11:51:03Z andrius 
;
_cod_original_cell_volume 8069.8(11)
_cod_original_sg_symbol_H-M 'P 21/c'
_cod_database_code 7210656

loop_
_symmetry_equiv_pos_as_xyz
'x, y, z'
'-x, y+1/2, -z+1/2'
'-x, -y, -z'
'x, -y-1/2, z-1/2'

loop_
_atom_site_label
_atom_site_type_symbol
_atom_site_fract_x
_atom_site_fract_y
_atom_site_fract_z
_atom_site_U_iso_or_equiv
_atom_site_adp_type
_atom_site_occupancy
_atom_site_symmetry_multiplicity
_atom_site_calc_flag
_atom_site_refinement_flags
_atom_site_disorder_assembly
_atom_site_disorder_group
C1 C 0.2527(3) 0.76386(16) 0.0726(3) 0.0133(8) Uani 1 1 d . . .
C2 C 0.3410(3) 0.74837(19) 0.1061(3) 0.0165(9) Uani 1 1 d . . .
H2A H 0.3626 0.7620 0.1593 0.020 Uiso 1 1 calc R . .
H2B H 0.3729 0.7624 0.0736 0.020 Uiso 1 1 calc R . .
C3 C 0.3495(3) 0.69138(19) 0.1088(3) 0.0163(10) Uani 1 1 d . . .
C4 C 0.2984(3) 0.6695(2) 0.1586(3) 0.0177(10) Uani 1 1 d . . .
H4A H 0.3034 0.6329 0.1598 0.021 Uiso 1 1 calc R . .
H4B H 0.3192 0.6818 0.2125 0.021 Uiso 1 1 calc R . .
C5 C 0.2092(3) 0.6838(2) 0.1258(3) 0.0182(10) Uani 1 1 d . . .
C6 C 0.1787(3) 0.66476(18) 0.0417(3) 0.0181(10) Uani 1 1 d . . .
H6A H 0.1218 0.6744 0.0194 0.022 Uiso 1 1 calc R . .
H6B H 0.1817 0.6281 0.0417 0.022 Uiso 1 1 calc R . .
C7 C 0.2283(3) 0.68580(19) -0.0094(3) 0.0152(10) Uani 1 1 d . . .
C8 C 0.2214(3) 0.74245(18) -0.0100(3) 0.0138(9) Uani 1 1 d . . .
H8A H 0.1645 0.7521 -0.0328 0.017 Uiso 1 1 calc R . .
H8B H 0.2526 0.7566 -0.0429 0.017 Uiso 1 1 calc R . .
C9 C 0.3170(3) 0.6712(2) 0.0261(3) 0.0171(10) Uani 1 1 d . . .
H9A H 0.3219 0.6346 0.0269 0.020 Uiso 1 1 calc R . .
H9B H 0.3492 0.6846 -0.0065 0.020 Uiso 1 1 calc R . .
C10 C 0.2038(3) 0.7411(2) 0.1234(3) 0.0181(10) Uani 1 1 d . . .
H11A H 0.1469 0.7512 0.1025 0.022 Uiso 1 1 calc R . .
H11B H 0.2242 0.7543 0.1769 0.022 Uiso 1 1 calc R . .
C11 C 0.2428(3) 0.82025(18) 0.0697(3) 0.0151(9) Uani 1 1 d . . .
C12 C 0.1668(3) 0.84077(19) 0.0371(3) 0.0166(10) Uani 1 1 d . . .
H12 H 0.1219 0.8193 0.0192 0.020 Uiso 1 1 calc R . .
C13 C 0.1554(3) 0.89124(19) 0.0302(3) 0.0173(10) Uani 1 1 d . . .
H13 H 0.1030 0.9040 0.0069 0.021 Uiso 1 1 calc R . .
C14 C 0.2201(3) 0.92409(18) 0.0574(3) 0.0174(9) Uani 1 1 d . . .
C15 C 0.2955(3) 0.9037(2) 0.0902(4) 0.0255(12) Uani 1 1 d . . .
H15 H 0.3404 0.9252 0.1085 0.031 Uiso 1 1 calc R . .
C16 C 0.3071(3) 0.8527(2) 0.0970(4) 0.0239(12) Uani 1 1 d . . .
H16 H 0.3594 0.8399 0.1204 0.029 Uiso 1 1 calc R . .
C17 C 0.2116(3) 0.97836(18) 0.0482(3) 0.0173(10) Uani 1 1 d . . .
C18 C 0.4368(3) 0.6784(2) 0.1487(3) 0.0217(11) Uani 1 1 d . . .
C19 C 0.4842(4) 0.6519(3) 0.1143(4) 0.0390(17) Uani 1 1 d . . .
H19 H 0.4619 0.6399 0.0628 0.047 Uiso 1 1 calc R . .
C20 C 0.5653(4) 0.6421(4) 0.1536(5) 0.050(2) Uani 1 1 d . . .
H20 H 0.5970 0.6236 0.1286 0.060 Uiso 1 1 calc R . .
C21 C 0.5990(4) 0.6594(3) 0.2282(4) 0.0395(17) Uani 1 1 d . . .
C22 C 0.5516(3) 0.6860(2) 0.2654(4) 0.0286(13) Uani 1 1 d . . .
H22 H 0.5737 0.6973 0.3173 0.034 Uiso 1 1 calc R . .
C23 C 0.4720(3) 0.6955(2) 0.2252(4) 0.0268(12) Uani 1 1 d . . .
H23 H 0.4402 0.7141 0.2501 0.032 Uiso 1 1 calc R . .
C24 C 0.6852(4) 0.6542(3) 0.2700(4) 0.0378(15) Uani 1 1 d . . .
C25 C 0.1631(3) 0.6618(2) 0.1772(3) 0.0200(11) Uani 1 1 d . . .
C26 C 0.1300(5) 0.6908(3) 0.2229(5) 0.050(2) Uani 1 1 d . . .
H26 H 0.1325 0.7259 0.2192 0.060 Uiso 1 1 calc R . .
C27 C 0.0927(6) 0.6700(3) 0.2745(5) 0.054(2) Uani 1 1 d . . .
H27 H 0.0732 0.6910 0.3074 0.065 Uiso 1 1 calc R . .
C28 C 0.0841(3) 0.6196(2) 0.2781(3) 0.0241(11) Uani 1 1 d . . .
C29 C 0.1181(4) 0.5902(3) 0.2334(4) 0.0366(15) Uani 1 1 d . . .
H29 H 0.1146 0.5551 0.2368 0.044 Uiso 1 1 calc R . .
C30 C 0.1573(4) 0.6106(2) 0.1836(4) 0.0334(14) Uani 1 1 d . . .
H30 H 0.1803 0.5894 0.1536 0.040 Uiso 1 1 calc R . .
C31 C 0.0416(3) 0.6006(2) 0.3319(3) 0.0213(11) Uani 1 1 d . . .
C32 C 0.1931(3) 0.6645(2) -0.0916(3) 0.0201(11) Uani 1 1 d . . .
C33 C 0.1579(4) 0.6947(2) -0.1549(4) 0.0309(13) Uani 1 1 d . . .
H33 H 0.1604 0.7297 -0.1481 0.037 Uiso 1 1 calc R . .
C34 C 0.1191(4) 0.6754(2) -0.2279(4) 0.0318(14) Uani 1 1 d . . .
H34 H 0.0956 0.6970 -0.2701 0.038 Uiso 1 1 calc R . .
C35 C 0.1149(3) 0.6238(2) -0.2387(3) 0.0204(10) Uani 1 1 d . . .
C36 C 0.1542(4) 0.5936(2) -0.1766(4) 0.0328(14) Uani 1 1 d . . .
H36 H 0.1542 0.5587 -0.1840 0.039 Uiso 1 1 calc R . .
C37 C 0.1930(4) 0.6130(2) -0.1046(3) 0.0282(13) Uani 1 1 d . . .
H37 H 0.2199 0.5914 -0.0634 0.034 Uiso 1 1 calc R . .
C38 C 0.0673(3) 0.6056(2) -0.3148(3) 0.0231(11) Uani 1 1 d . . .
C40 C 0.3544(14) 1.2252(10) 0.0253(14) 0.075(6) Uiso 0.50 1 d P . .
C41 C 0.324(2) 1.3083(14) -0.026(2) 0.122(11) Uiso 0.50 1 d P . .
C43 C 0.4554(4) 1.0447(3) 0.1376(4) 0.0363(15) Uani 1 1 d . . .
H43 H 0.4260 1.0215 0.1003 0.044 Uiso 1 1 calc R . .
C44 C 0.5440(6) 0.9761(4) 0.1965(7) 0.067(3) Uani 1 1 d . . .
H44A H 0.5407 0.9622 0.2458 0.101 Uiso 1 1 calc R . .
H44B H 0.5995 0.9742 0.1944 0.101 Uiso 1 1 calc R . .
H44C H 0.5090 0.9572 0.1532 0.101 Uiso 1 1 calc R . .
C45 C 0.5724(7) 1.0623(4) 0.2446(6) 0.082(4) Uani 1 1 d . . .
H45A H 0.5511 1.0961 0.2351 0.123 Uiso 1 1 calc R . .
H45B H 0.6257 1.0610 0.2366 0.123 Uiso 1 1 calc R . .
H45C H 0.5766 1.0527 0.2982 0.123 Uiso 1 1 calc R . .
C49 C 0.6544(11) 0.3051(7) 0.1885(11) 0.118(5) Uiso 1 1 d . . .
C50 C 0.5171(14) 0.3121(9) 0.1050(14) 0.157(8) Uiso 1 1 d . . .
C51 C 0.6144(15) 0.3833(9) 0.1764(16) 0.165(8) Uiso 1 1 d . . .
C52 C 0.1829(16) 0.4622(11) 0.3390(17) 0.175(9) Uiso 1 1 d . . .
C53 C 0.1901(15) 0.4617(10) 0.1895(16) 0.167(9) Uiso 1 1 d . . .
C54 C 0.0709(15) 0.4531(9) 0.2344(15) 0.162(8) Uiso 1 1 d . . .
C55 C 0.7601(12) 0.5236(8) 0.2580(12) 0.130(6) Uiso 1 1 d . . .
C56 C 0.8661(11) 0.5470(7) 0.2191(12) 0.131(6) Uiso 1 1 d . . .
C57 C 0.7324(16) 0.5264(10) 0.1127(15) 0.160(8) Uiso 1 1 d . . .
C63 C 0.6306(19) 0.8068(13) 0.2143(19) 0.105(9) Uiso 0.50 1 d P . .
C64 C 0.698(3) 0.847(2) 0.207(3) 0.182(19) Uiso 0.50 1 d P . .
C65 C 0.6615(14) 0.8847(9) 0.1862(15) 0.076(6) Uiso 0.50 1 d P . .
C66 C 0.690(3) 0.8106(17) 0.274(3) 0.142(14) Uiso 0.50 1 d P . .
C72 C -0.0863(15) 0.7749(10) 0.2679(16) 0.033(5) Uiso 0.25 1 d P . .
C73 C -0.100(2) 0.7521(16) 0.198(2) 0.065(10) Uiso 0.25 1 d P . .
C74 C -0.090(4) 0.715(3) 0.139(4) 0.12(2) Uiso 0.25 1 d P . .
C75 C -0.092(4) 0.663(3) 0.122(4) 0.12(2) Uiso 0.25 1 d P . .
N1 N 0.1436(2) 1.00579(15) 0.0322(3) 0.0155(8) Uani 1 1 d . . .
N2 N 0.1696(2) 1.05235(16) 0.0327(2) 0.0168(9) Uani 1 1 d . . .
N3 N 0.2481(2) 1.05292(16) 0.0488(3) 0.0199(9) Uani 1 1 d . . .
N4 N 0.2765(3) 1.00720(17) 0.0596(3) 0.0223(10) Uani 1 1 d . . .
N5 N 0.7156(3) 0.6468(2) 0.3451(3) 0.0304(12) Uani 1 1 d . . .
N6 N 0.7962(3) 0.6471(3) 0.3588(4) 0.0390(14) Uani 1 1 d . . .
N7 N 0.8112(4) 0.6531(4) 0.2908(4) 0.064(2) Uani 1 1 d . . .
N8 N 0.7429(4) 0.6586(3) 0.2360(4) 0.058(2) Uani 1 1 d . . .
N9 N -0.0049(3) 0.62928(19) 0.3604(3) 0.0246(10) Uani 1 1 d . . .
N10 N -0.0325(3) 0.59935(19) 0.4056(3) 0.0222(10) Uani 1 1 d . . .
N11 N -0.0035(3) 0.55503(17) 0.4048(3) 0.0195(9) Uani 1 1 d . . .
N12 N 0.0447(3) 0.55344(18) 0.3585(3) 0.0221(10) Uani 1 1 d . . .
N13 N 0.0701(3) 0.55929(18) -0.3418(3) 0.0196(9) Uani 1 1 d . . .
N14 N 0.0136(3) 0.55980(18) -0.4111(3) 0.0204(9) Uani 1 1 d . . .
N15 N -0.0204(3) 0.6043(2) -0.4235(3) 0.0242(10) Uani 1 1 d . . .
N16 N 0.0119(3) 0.6337(2) -0.3638(3) 0.0262(11) Uani 1 1 d . . .
N40 N 0.3683(17) 1.2652(11) -0.0179(17) 0.118(8) Uiso 0.50 1 d P . .
N43 N 0.5182(4) 1.0280(3) 0.1906(4) 0.0520(18) Uani 1 1 d . . .
N49 N 0.5953(9) 0.3298(6) 0.1575(9) 0.120(4) Uiso 1 1 d . . .
N52 N 0.1520(8) 0.4537(5) 0.2592(8) 0.107(4) Uiso 1 1 d . . .
N53 N 0.7801(8) 0.5343(5) 0.1944(9) 0.112(4) Uiso 1 1 d . . .
Cl1 Cl -0.20507(15) 0.65650(12) -0.4570(2) 0.0871(9) Uani 1 1 d . . .
Mn1 Mn 0.32642(5) 1.12117(3) 0.05270(6) 0.0270(2) Uani 1 1 d . . .
Mn2 Mn -0.11245(5) 0.62949(3) -0.52904(6) 0.0232(2) Uani 1 1 d . . .
Mn3 Mn 0.0000 0.5000 0.5000 0.0125(2) Uani 1 2 d S . .
O1 O 0.3836(3) 1.1907(2) 0.0409(4) 0.0501(14) Uani 1 1 d . . .
O2A O -0.058(2) 0.7018(13) -0.504(3) 0.083(13) Uani 0.468(17) 1 d P . .
O3 O 0.4306(2) 1.08777(17) 0.1314(3) 0.0356(10) Uani 1 1 d . . .
O5 O 0.6468(10) 0.2600(7) 0.1708(11) 0.191(6) Uiso 1 1 d . . .
O6 O 0.3695(3) 1.0902(2) -0.0416(3) 0.0544(15) Uani 1 1 d . . .
O7 O 0.2783(16) 0.4744(10) 0.3577(16) 0.140(8) Uiso 0.50 1 d P . .
O8 O 0.6620(16) 0.5146(9) 0.1111(15) 0.247(10) Uiso 1 1 d . . .
O11 O 0.2722(6) 0.5320(4) 0.0734(7) 0.107(3) Uiso 1 1 d . . .
O12 O 0.0000 0.5000 0.0000 0.127(10) Uiso 0.50 2 d SP . .
C20A C -0.0612(12) 0.7295(9) -0.5822(13) 0.070(6) Uiso 0.532(17) 1 d P . 1
C22A C -0.064(3) 0.7987(16) -0.5052(19) 0.159(15) Uiso 0.532(17) 1 d PD . 1
N20A N -0.0521(11) 0.7789(7) -0.5720(11) 0.076(6) Uiso 0.532(17) 1 d PD . 1
O2B O -0.067(2) 0.7027(10) -0.531(2) 0.088(12) Uani 0.532(17) 1 d P . 1
C21A C -0.0522 0.8124 -0.6312 0.217(19) Uiso 0.70(2) 1 d P . 1
C46A C 0.3355(14) 0.5685(9) 0.4142(14) 0.038(6) Uiso 0.303(15) 1 d P A 2
C46B C 0.4584(19) 0.5945(15) 0.501(2) 0.056(8) Uiso 0.303(15) 1 d P A 2
O4A O 0.443(5) 0.619(3) 0.480(5) 0.21(3) Uiso 0.303(15) 1 d P A 2
C46 C 0.4061(7) 0.5611(5) 0.4659(7) 0.049(3) Uiso 0.697(15) 1 d P A 3
C47 C 0.4239(13) 0.6470(9) 0.4400(13) 0.092(6) Uiso 0.697(15) 1 d P A 3
C48 C 0.2964(10) 0.6178(7) 0.3906(10) 0.075(5) Uiso 0.697(15) 1 d P A 3
N46 N 0.3742(7) 0.6061(4) 0.4305(7) 0.058(3) Uiso 0.697(15) 1 d P A 3
O4 O 0.4746(9) 0.5590(6) 0.5083(9) 0.102(5) Uiso 0.697(15) 1 d P A 3
C42 C 0.4058 1.2480 -0.0812 0.14(3) Uiso 0.25 1 d P . .
C76 C -0.060(2) 0.7529(15) 0.341(2) 0.060(9) Uiso 0.25 1 d P . .

loop_
_atom_site_aniso_label
_atom_site_aniso_U_11
_atom_site_aniso_U_22
_atom_site_aniso_U_33
_atom_site_aniso_U_23
_atom_site_aniso_U_13
_atom_site_aniso_U_12
C1 0.0150(19) 0.009(2) 0.013(2) -0.001(2) 0.0000(18) 0.0001(15)
C2 0.0155(19) 0.020(2) 0.010(2) 0.0013(19) -0.0018(17) 0.0012(18)
C3 0.020(2) 0.015(2) 0.013(2) 0.0036(19) 0.0029(18) 0.0015(17)
C4 0.029(2) 0.012(2) 0.010(2) 0.0069(19) 0.0026(19) 0.0001(19)
C5 0.021(2) 0.020(3) 0.015(2) 0.000(2) 0.0076(19) -0.002(2)
C6 0.029(2) 0.009(2) 0.017(2) -0.003(2) 0.008(2) -0.0033(18)
C7 0.022(2) 0.010(2) 0.012(2) 0.0005(19) 0.0041(18) -0.0014(18)
C8 0.019(2) 0.010(2) 0.011(2) 0.0012(18) 0.0014(17) 0.0004(17)
C9 0.025(2) 0.013(2) 0.014(2) 0.0013(19) 0.0062(19) 0.0022(19)
C10 0.023(2) 0.016(3) 0.016(2) 0.001(2) 0.0069(19) 0.0004(19)
C11 0.018(2) 0.015(2) 0.011(2) -0.001(2) 0.0017(19) -0.0014(16)
C12 0.0133(19) 0.016(2) 0.019(2) 0.000(2) 0.0019(18) -0.0008(16)
C13 0.015(2) 0.015(2) 0.019(3) 0.000(2) -0.0012(18) 0.0017(17)
C14 0.019(2) 0.014(2) 0.018(2) -0.002(2) 0.0034(19) -0.0003(17)
C15 0.016(2) 0.016(2) 0.036(3) 0.002(3) -0.005(2) -0.0009(18)
C16 0.015(2) 0.017(3) 0.032(3) -0.001(2) -0.004(2) 0.0003(18)
C17 0.0147(19) 0.014(2) 0.020(3) -0.009(2) 0.0004(18) -0.0005(17)
C18 0.024(2) 0.016(3) 0.023(3) 0.007(2) 0.005(2) 0.005(2)
C19 0.034(3) 0.061(5) 0.019(3) 0.002(3) 0.003(2) 0.017(3)
C20 0.033(3) 0.085(6) 0.033(4) 0.011(4) 0.012(3) 0.025(4)
C21 0.024(3) 0.054(5) 0.040(4) 0.019(3) 0.009(3) 0.015(3)
C22 0.028(3) 0.029(3) 0.025(3) 0.007(2) 0.000(2) 0.004(2)
C23 0.026(3) 0.021(3) 0.029(3) 0.002(2) 0.000(2) 0.005(2)
C24 0.029(3) 0.048(4) 0.034(4) 0.012(3) 0.007(3) 0.005(3)
C25 0.025(2) 0.018(3) 0.017(2) 0.007(2) 0.006(2) 0.000(2)
C26 0.085(6) 0.021(3) 0.065(5) -0.003(3) 0.058(5) -0.011(4)
C27 0.100(7) 0.021(3) 0.066(5) -0.001(4) 0.063(5) -0.006(4)
C28 0.026(2) 0.026(3) 0.020(3) 0.004(2) 0.006(2) -0.005(2)
C29 0.049(4) 0.029(3) 0.035(4) 0.001(3) 0.018(3) -0.010(3)
C30 0.054(4) 0.022(3) 0.031(3) 0.000(3) 0.021(3) -0.001(3)
C31 0.026(2) 0.015(3) 0.021(3) 0.007(2) 0.004(2) -0.001(2)
C32 0.025(2) 0.019(3) 0.015(2) 0.002(2) 0.004(2) -0.001(2)
C33 0.046(3) 0.017(3) 0.025(3) 0.003(2) 0.004(3) -0.005(2)
C34 0.052(4) 0.019(3) 0.018(3) 0.005(2) 0.001(3) -0.004(3)
C35 0.028(2) 0.018(3) 0.013(2) -0.004(2) 0.002(2) -0.003(2)
C36 0.048(4) 0.019(3) 0.026(3) -0.009(3) 0.003(3) 0.004(3)
C37 0.043(3) 0.018(3) 0.018(3) 0.000(2) 0.000(2) 0.008(2)
C38 0.027(3) 0.024(3) 0.017(3) -0.002(2) 0.005(2) -0.006(2)
C43 0.035(3) 0.029(3) 0.040(4) -0.003(3) 0.003(3) 0.000(2)
C44 0.067(6) 0.044(5) 0.074(6) -0.011(5) -0.006(5) 0.011(4)
C45 0.089(7) 0.063(7) 0.059(6) -0.011(5) -0.033(5) 0.023(6)
N1 0.0169(17) 0.0108(19) 0.018(2) -0.0025(17) 0.0041(16) -0.0021(14)
N2 0.0167(18) 0.015(2) 0.016(2) -0.0009(16) 0.0016(15) -0.0014(15)
N3 0.0178(18) 0.012(2) 0.029(3) -0.0020(17) 0.0062(17) 0.0002(15)
N4 0.021(2) 0.014(2) 0.029(3) 0.0022(18) 0.0031(17) 0.0012(16)
N5 0.023(2) 0.029(3) 0.038(3) 0.013(2) 0.006(2) 0.005(2)
N6 0.023(2) 0.052(4) 0.041(3) 0.017(3) 0.007(2) 0.007(2)
N7 0.036(3) 0.111(7) 0.052(4) 0.040(5) 0.021(3) 0.019(4)
N8 0.032(3) 0.085(6) 0.053(4) 0.027(4) 0.005(3) 0.011(3)
N9 0.026(2) 0.020(2) 0.030(3) 0.010(2) 0.011(2) -0.0005(18)
N10 0.020(2) 0.022(3) 0.023(2) 0.012(2) 0.0039(18) 0.0032(18)
N11 0.023(2) 0.020(2) 0.017(2) 0.0031(18) 0.0073(17) -0.0069(18)
N12 0.028(2) 0.021(3) 0.017(2) 0.0028(19) 0.0070(18) -0.0046(18)
N13 0.023(2) 0.019(2) 0.014(2) -0.0046(18) 0.0030(17) -0.0040(17)
N14 0.024(2) 0.021(2) 0.015(2) -0.0046(18) 0.0045(17) -0.0059(17)
N15 0.025(2) 0.024(3) 0.021(2) -0.007(2) 0.0013(18) 0.0006(18)
N16 0.026(2) 0.026(3) 0.024(2) -0.006(2) 0.0021(19) 0.0000(19)
N43 0.040(3) 0.042(4) 0.058(4) -0.013(3) -0.010(3) 0.009(3)
Cl1 0.0459(12) 0.084(2) 0.123(3) -0.0081(19) 0.0112(14) 0.0110(12)
Mn1 0.0236(4) 0.0255(5) 0.0304(5) -0.0004(4) 0.0055(4) -0.0045(3)
Mn2 0.0194(3) 0.0181(4) 0.0290(4) 0.0035(4) 0.0023(4) 0.0007(3)
Mn3 0.0156(4) 0.0116(4) 0.0089(4) 0.0004(4) 0.0014(4) -0.0018(3)
O1 0.047(3) 0.039(3) 0.059(4) 0.015(3) 0.007(3) -0.010(2)
O2A 0.044(9) 0.052(18) 0.16(3) -0.07(2) 0.039(14) -0.015(9)
O3 0.0277(19) 0.033(2) 0.043(3) -0.006(2) 0.0048(19) 0.0032(17)
O6 0.047(3) 0.066(4) 0.054(3) -0.014(3) 0.021(3) -0.014(3)
O2B 0.085(16) 0.026(11) 0.15(3) 0.019(15) 0.037(17) -0.015(9)

loop_
_atom_type_symbol
_atom_type_description
_atom_type_scat_dispersion_real
_atom_type_scat_dispersion_imag
_atom_type_scat_source
C C 0.0033 0.0016 'International Tables Vol C Tables 4.2.6.8 and 6.1.1.4'
H H 0.0000 0.0000 'International Tables Vol C Tables 4.2.6.8 and 6.1.1.4'
N N 0.0061 0.0033 'International Tables Vol C Tables 4.2.6.8 and 6.1.1.4'
Cl Cl 0.1484 0.1585 'International Tables Vol C Tables 4.2.6.8 and 6.1.1.4'
Mn Mn 0.3368 0.7283 'International Tables Vol C Tables 4.2.6.8 and 6.1.1.4'
O O 0.0106 0.0060 'International Tables Vol C Tables 4.2.6.8 and 6.1.1.4'

loop_
_geom_angle_atom_site_label_1
_geom_angle_atom_site_label_2
_geom_angle_atom_site_label_3
_geom_angle
_geom_angle_site_symmetry_1
_geom_angle_site_symmetry_3
C11 C1 C2 111.9(4) . .
C11 C1 C8 109.6(4) . .
C2 C1 C8 108.1(4) . .
C11 C1 C10 109.8(4) . .
C2 C1 C10 108.7(4) . .
C8 C1 C10 108.8(4) . .
C1 C2 C3 111.0(4) . .
C1 C2 H2A 109.4 . .
C3 C2 H2A 109.4 . .
C1 C2 H2B 109.4 . .
C3 C2 H2B 109.4 . .
H2A C2 H2B 108.0 . .
C18 C3 C9 114.4(4) . .
C18 C3 C2 108.5(4) . .
C9 C3 C2 108.6(4) . .
C18 C3 C4 107.7(4) . .
C9 C3 C4 108.3(4) . .
C2 C3 C4 109.3(4) . .
C5 C4 C3 111.6(4) . .
C5 C4 H4A 109.3 . .
C3 C4 H4A 109.3 . .
C5 C4 H4B 109.3 . .
C3 C4 H4B 109.3 . .
H4A C4 H4B 108.0 . .
C25 C5 C6 112.3(4) . .
C25 C5 C4 108.9(4) . .
C6 C5 C4 108.2(4) . .
C25 C5 C10 111.7(4) . .
C6 C5 C10 107.7(4) . .
C4 C5 C10 107.8(4) . .
C5 C6 C7 111.9(4) . .
C5 C6 H6A 109.2 . .
C7 C6 H6A 109.2 . .
C5 C6 H6B 109.2 . .
C7 C6 H6B 109.2 . .
H6A C6 H6B 107.9 . .
C8 C7 C32 110.9(4) . .
C8 C7 C9 109.0(4) . .
C32 C7 C9 111.9(4) . .
C8 C7 C6 108.3(4) . .
C32 C7 C6 107.6(4) . .
C9 C7 C6 109.0(4) . .
C7 C8 C1 111.2(4) . .
C7 C8 H8A 109.4 . .
C1 C8 H8A 109.4 . .
C7 C8 H8B 109.4 . .
C1 C8 H8B 109.4 . .
H8A C8 H8B 108.0 . .
C3 C9 C7 110.8(4) . .
C3 C9 H9A 109.5 . .
C7 C9 H9A 109.5 . .
C3 C9 H9B 109.5 . .
C7 C9 H9B 109.5 . .
H9A C9 H9B 108.1 . .
C1 C10 C5 111.9(4) . .
C1 C10 H11A 109.2 . .
C5 C10 H11A 109.2 . .
C1 C10 H11B 109.2 . .
C5 C10 H11B 109.2 . .
H11A C10 H11B 107.9 . .
C16 C11 C12 117.7(5) . .
C16 C11 C1 122.9(4) . .
C12 C11 C1 119.4(4) . .
C13 C12 C11 121.6(4) . .
C13 C12 H12 119.2 . .
C11 C12 H12 119.2 . .
C12 C13 C14 120.8(4) . .
C12 C13 H13 119.6 . .
C14 C13 H13 119.6 . .
C15 C14 C13 117.6(5) . .
C15 C14 C17 119.4(4) . .
C13 C14 C17 122.9(4) . .
C14 C15 C16 121.6(5) . .
C14 C15 H15 119.2 . .
C16 C15 H15 119.2 . .
C15 C16 C11 120.7(4) . .
C15 C16 H16 119.7 . .
C11 C16 H16 119.7 . .
N4 C17 N1 111.3(4) . .
N4 C17 C14 120.5(4) . .
N1 C17 C14 128.2(4) . .
C19 C18 C23 117.6(5) . .
C19 C18 C3 124.0(5) . .
C23 C18 C3 118.4(5) . .
C18 C19 C20 121.3(6) . .
C18 C19 H19 119.4 . .
C20 C19 H19 119.4 . .
C21 C20 C19 120.4(7) . .
C21 C20 H20 119.8 . .
C19 C20 H20 119.8 . .
C20 C21 C22 119.7(6) . .
C20 C21 C24 123.1(6) . .
C22 C21 C24 117.1(7) . .
C23 C22 C21 118.9(6) . .
C23 C22 H22 120.6 . .
C21 C22 H22 120.6 . .
C22 C23 C18 122.1(6) . .
C22 C23 H23 118.9 . .
C18 C23 H23 118.9 . .
N5 C24 N8 110.8(6) . .
N5 C24 C21 125.7(6) . .
N8 C24 C21 123.4(6) . .
C26 C25 C30 117.4(5) . .
C26 C25 C5 122.2(5) . .
C30 C25 C5 120.3(5) . .
C25 C26 C27 121.8(7) . .
C25 C26 H26 119.1 . .
C27 C26 H26 119.1 . .
C28 C27 C26 120.6(7) . .
C28 C27 H27 119.7 . .
C26 C27 H27 119.7 . .
C27 C28 C29 117.9(6) . .
C27 C28 C31 117.4(6) . .
C29 C28 C31 124.6(6) . .
C28 C29 C30 121.7(6) . .
C28 C29 H29 119.1 . .
C30 C29 H29 119.1 . .
C29 C30 C25 120.5(6) . .
C29 C30 H30 119.8 . .
C25 C30 H30 119.8 . .
N9 C31 N12 112.1(5) . .
N9 C31 C28 122.2(5) . .
N12 C31 C28 125.7(5) . .
C33 C32 C37 117.6(5) . .
C33 C32 C7 121.8(5) . .
C37 C32 C7 120.5(5) . .
C32 C33 C34 122.2(6) . .
C32 C33 H33 118.9 . .
C34 C33 H33 118.9 . .
C33 C34 C35 119.6(6) . .
C33 C34 H34 120.2 . .
C35 C34 H34 120.2 . .
C36 C35 C34 118.3(5) . .
C36 C35 C38 124.7(5) . .
C34 C35 C38 117.1(5) . .
C37 C36 C35 121.8(6) . .
C37 C36 H36 119.1 . .
C35 C36 H36 119.1 . .
C36 C37 C32 120.4(6) . .
C36 C37 H37 119.8 . .
C32 C37 H37 119.8 . .
N16 C38 N13 112.4(5) . .
N16 C38 C35 122.1(5) . .
N13 C38 C35 125.4(5) . .
O1 C40 N40 133(2) . .
O3 C43 N43 126.1(7) . .
O3 C43 H43 116.9 . .
N43 C43 H43 116.9 . .
N43 C44 H44A 109.5 . .
N43 C44 H44B 109.5 . .
H44A C44 H44B 109.5 . .
N43 C44 H44C 109.5 . .
H44A C44 H44C 109.5 . .
H44B C44 H44C 109.5 . .
N43 C45 H45A 109.5 . .
N43 C45 H45B 109.5 . .
H45A C45 H45B 109.5 . .
N43 C45 H45C 109.5 . .
H45A C45 H45C 109.5 . .
H45B C45 H45C 109.5 . .
N49 C49 O5 113.7(19) . .
N52 C52 O7 108(2) . .
O8 C57 N53 109(2) . .
C66 C63 C64 65(3) . .
C65 C64 C66 127(5) . .
C65 C64 C63 105(4) . .
C66 C64 C63 46(2) . .
C63 C66 C64 69(3) . .
C73 C72 C76 127(3) . .
C73 C72 C21A 172(2) . 1_556
C76 C72 C21A 55.4(19) . 1_556
C72 C73 C74 158(4) . .
C75 C74 C73 142(6) . .
N2 N1 C17 103.8(4) . .
N2 N1 Mn3 113.0(3) . 2
C17 N1 Mn3 143.2(3) . 2
N3 N2 N1 110.0(4) . .
N3 N2 Mn2 114.2(3) . 2_554
N1 N2 Mn2 135.1(3) . 2_554
N2 N3 N4 110.1(4) . .
N2 N3 Mn1 126.3(3) . .
N4 N3 Mn1 123.5(3) . .
N3 N4 C17 104.8(4) . .
C24 N5 N6 105.9(5) . .
C24 N5 Mn1 138.4(4) . 2_645
N6 N5 Mn1 114.5(4) . 2_645
N7 N6 N5 107.7(5) . .
N7 N6 Mn2 125.3(4) . 1_656
N5 N6 Mn2 126.5(4) . 1_656
N8 N7 N6 109.0(6) . .
N7 N8 C24 106.6(7) . .
C31 N9 N10 104.6(5) . .
N11 N10 N9 109.9(5) . .
N11 N10 Mn2 130.4(4) . 1_556
N9 N10 Mn2 119.7(4) . 1_556
N10 N11 N12 110.6(4) . .
N10 N11 Mn3 121.4(3) . .
N12 N11 Mn3 124.5(4) . .
N11 N12 C31 102.8(5) . .
N14 N13 C38 103.4(4) . .
N15 N14 N13 109.5(4) . .
N15 N14 Mn3 125.7(4) . 1_554
N13 N14 Mn3 123.6(4) . 1_554
N16 N15 N14 110.0(5) . .
N16 N15 Mn2 123.1(4) . .
N14 N15 Mn2 126.8(4) . .
N15 N16 C38 104.6(5) . .
C41 N40 C40 122(3) . .
C41 N40 C42 121(3) . .
C40 N40 C42 111(2) . .
C43 N43 C44 123.9(7) . .
C43 N43 C45 120.4(7) . .
C44 N43 C45 115.5(7) . .
C49 N49 C50 127.5(18) . .
C49 N49 C51 108.8(18) . .
C50 N49 C51 123.7(17) . .
C54 N52 C52 113.2(18) . .
C54 N52 C53 112.1(18) . .
C52 N52 C53 131.4(17) . .
C55 N53 C56 106.9(16) . .
C55 N53 C57 128.0(17) . .
C56 N53 C57 124.2(16) . .
Mn2 Cl1 Mn1 94.41(13) . 2_544
O3 Mn1 O1 95.9(2) . .
O3 Mn1 O6 86.4(2) . .
O1 Mn1 O6 89.0(2) . .
O3 Mn1 N5 90.17(19) . 2_655
O1 Mn1 N5 94.7(2) . 2_655
O6 Mn1 N5 175.2(2) . 2_655
O3 Mn1 N3 93.72(17) . .
O1 Mn1 N3 170.28(19) . .
O6 Mn1 N3 90.37(19) . .
N5 Mn1 N3 86.52(18) 2_655 .
O3 Mn1 Cl1 177.25(16) . 2_554
O1 Mn1 Cl1 85.60(17) . 2_554
O6 Mn1 Cl1 91.31(19) . 2_554
N5 Mn1 Cl1 91.99(17) 2_655 2_554
N3 Mn1 Cl1 84.72(13) . 2_554
O2B Mn2 O2A 12(2) . .
O2B Mn2 N15 96.9(11) . .
O2A Mn2 N15 86.3(13) . .
O2B Mn2 N10 92.0(10) . 1_554
O2A Mn2 N10 97.8(9) . 1_554
N15 Mn2 N10 86.20(16) . 1_554
O2B Mn2 N6 87.6(11) . 1_454
O2A Mn2 N6 98.6(13) . 1_454
N15 Mn2 N6 173.9(2) . 1_454
N10 Mn2 N6 89.4(2) 1_554 1_454
O2B Mn2 N2 176.1(11) . 2_544
O2A Mn2 N2 169.8(13) . 2_544
N15 Mn2 N2 86.89(17) . 2_544
N10 Mn2 N2 89.26(17) 1_554 2_544
N6 Mn2 N2 88.7(2) 1_454 2_544
O2B Mn2 Cl1 92.4(10) . .
O2A Mn2 Cl1 86.5(9) . .
N15 Mn2 Cl1 93.47(15) . .
N10 Mn2 Cl1 175.67(15) 1_554 .
N6 Mn2 Cl1 90.55(17) 1_454 .
N2 Mn2 Cl1 86.42(13) 2_544 .
N14 Mn3 N14 180.00(17) 1_556 3_565
N14 Mn3 N11 92.47(17) 1_556 .
N14 Mn3 N11 87.53(17) 3_565 .
N14 Mn3 N11 87.53(17) 1_556 3_566
N14 Mn3 N11 92.47(17) 3_565 3_566
N11 Mn3 N11 180.00(18) . 3_566
N14 Mn3 N1 90.66(15) 1_556 2_545
N14 Mn3 N1 89.34(15) 3_565 2_545
N11 Mn3 N1 88.73(15) . 2_545
N11 Mn3 N1 91.27(15) 3_566 2_545
N14 Mn3 N1 89.34(15) 1_556 4_576
N14 Mn3 N1 90.66(15) 3_565 4_576
N11 Mn3 N1 91.27(15) . 4_576
N11 Mn3 N1 88.73(15) 3_566 4_576
N1 Mn3 N1 180.0 2_545 4_576
C40 O1 Mn1 126.0(14) . .
C20A O2A Mn2 110(2) . .
C43 O3 Mn1 131.4(4) . .
O2B C20A N20A 122(3) . .
O2B C20A C76 166(3) . 1_554
N20A C20A C76 71(2) . 1_554
O2B C20A O2A 11(3) . .
N20A C20A O2A 112(2) . .
C76 C20A O2A 176(3) 1_554 .
C20A N20A C22A 117(3) . .
C20A N20A C21A 124.1(17) . .
C22A N20A C21A 117(2) . .
C20A N20A C76 59.2(18) . 1_554
C22A N20A C76 167(3) . 1_554
C21A N20A C76 65.0(16) . 1_554
C20A O2B Mn2 134(3) . .
N20A C21A C76 65.9(16) . 1_554
N20A C21A C72 107.4(11) . 1_554
C76 C21A C72 43.2(16) 1_554 1_554
O4 C46 N46 120.7(13) . .
C48 N46 C47 111.7(15) . .
C48 N46 C46 129.3(13) . .
C47 N46 C46 118.8(14) . .
C72 C76 C20A 161(3) . 1_556
C72 C76 C21A 81(2) . 1_556
C20A C76 C21A 98(2) 1_556 1_556
C72 C76 N20A 128(3) . 1_556
C20A C76 N20A 49.4(16) 1_556 1_556
C21A C76 N20A 49.1(13) 1_556 1_556

loop_
_geom_bond_atom_site_label_1
_geom_bond_atom_site_label_2
_geom_bond_distance
_geom_bond_site_symmetry_2
C1 C11 1.528(6) .
C1 C2 1.537(6) .
C1 C8 1.538(7) .
C1 C10 1.546(7) .
C2 C3 1.542(7) .
C2 H2A 0.9900 .
C2 H2B 0.9900 .
C3 C18 1.520(7) .
C3 C9 1.530(7) .
C3 C4 1.551(7) .
C4 C5 1.540(7) .
C4 H4A 0.9900 .
C4 H4B 0.9900 .
C5 C25 1.509(7) .
C5 C6 1.538(7) .
C5 C10 1.548(8) .
C6 C7 1.541(7) .
C6 H6A 0.9900 .
C6 H6B 0.9900 .
C7 C8 1.531(7) .
C7 C32 1.537(7) .
C7 C9 1.540(7) .
C8 H8A 0.9900 .
C8 H8B 0.9900 .
C9 H9A 0.9900 .
C9 H9B 0.9900 .
C10 H11A 0.9900 .
C10 H11B 0.9900 .
C11 C16 1.392(7) .
C11 C12 1.396(6) .
C12 C13 1.375(7) .
C12 H12 0.9500 .
C13 C14 1.404(7) .
C13 H13 0.9500 .
C14 C15 1.386(7) .
C14 C17 1.474(7) .
C15 C16 1.389(8) .
C15 H15 0.9500 .
C16 H16 0.9500 .
C17 N4 1.337(6) .
C17 N1 1.353(6) .
C18 C19 1.368(9) .
C18 C23 1.412(8) .
C19 C20 1.407(9) .
C19 H19 0.9500 .
C20 C21 1.379(12) .
C20 H20 0.9500 .
C21 C22 1.401(10) .
C21 C24 1.476(9) .
C22 C23 1.387(8) .
C22 H22 0.9500 .
C23 H23 0.9500 .
C24 N5 1.313(9) .
C24 N8 1.324(9) .
C25 C26 1.376(9) .
C25 C30 1.391(9) .
C26 C27 1.395(10) .
C26 H26 0.9500 .
C27 C28 1.372(9) .
C27 H27 0.9500 .
C28 C29 1.378(9) .
C28 C31 1.470(8) .
C29 C30 1.388(9) .
C29 H29 0.9500 .
C30 H30 0.9500 .
C31 N9 1.326(8) .
C31 N12 1.353(7) .
C32 C33 1.387(8) .
C32 C37 1.408(8) .
C33 C34 1.390(9) .
C33 H33 0.9500 .
C34 C35 1.403(8) .
C34 H34 0.9500 .
C35 C36 1.390(9) .
C35 C38 1.461(7) .
C36 C37 1.377(8) .
C36 H36 0.9500 .
C37 H37 0.9500 .
C38 N16 1.336(8) .
C38 N13 1.345(8) .
C40 O1 1.06(3) .
C40 N40 1.39(4) .
C41 N40 1.38(4) .
C43 O3 1.232(8) .
C43 N43 1.304(9) .
C43 H43 0.9500 .
C44 N43 1.461(11) .
C44 H44A 0.9800 .
C44 H44B 0.9800 .
C44 H44C 0.9800 .
C45 N43 1.468(12) .
C45 H45A 0.9800 .
C45 H45B 0.9800 .
C45 H45C 0.9800 .
C49 N49 1.22(2) .
C49 O5 1.25(2) .
C50 N49 1.49(3) .
C51 N49 1.50(3) .
C52 N52 1.40(3) .
C52 O7 1.63(3) .
C53 N52 1.60(3) .
C54 N52 1.35(2) .
C55 N53 1.32(2) .
C56 N53 1.47(2) .
C57 O8 1.26(3) .
C57 N53 1.48(3) .
C63 C66 1.26(5) .
C63 C64 1.63(6) .
C64 C65 1.20(5) .
C64 C66 1.58(7) .
C72 C73 1.35(5) .
C72 C76 1.39(5) .
C72 C21A 2.01(3) 1_556
C73 C74 1.51(8) .
C74 C75 1.44(9) .
N1 N2 1.333(6) .
N1 Mn3 2.401(4) 2
N2 N3 1.310(6) .
N2 Mn2 2.297(4) 2_554
N3 N4 1.321(6) .
N3 Mn1 2.278(4) .
N5 N6 1.351(7) .
N5 Mn1 2.276(6) 2_645
N6 N7 1.333(9) .
N6 Mn2 2.226(6) 1_656
N7 N8 1.314(9) .
N9 N10 1.330(7) .
N10 N11 1.298(7) .
N10 Mn2 2.221(5) 1_556
N11 N12 1.344(6) .
N11 Mn3 2.253(4) .
N13 N14 1.345(6) .
N14 N15 1.327(7) .
N14 Mn3 2.233(5) 1_554
N15 N16 1.321(7) .
N15 Mn2 2.204(5) .
N40 C42 1.54(3) .
Cl1 Mn2 2.454(3) .
Cl1 Mn1 2.492(3) 2_544
Mn1 O3 2.146(5) .
Mn1 O1 2.160(5) .
Mn1 O6 2.209(6) .
Mn1 N5 2.276(6) 2_655
Mn1 Cl1 2.492(3) 2_554
Mn2 O2B 2.13(3) .
Mn2 O2A 2.15(3) .
Mn2 N10 2.221(5) 1_554
Mn2 N6 2.226(6) 1_454
Mn2 N2 2.297(4) 2_544
Mn3 N14 2.233(5) 1_556
Mn3 N14 2.233(5) 3_565
Mn3 N11 2.253(4) 3_566
Mn3 N1 2.401(4) 2_545
Mn3 N1 2.401(4) 4_576
O2A C20A 1.58(5) .
C20A O2B 1.19(4) .
C20A N20A 1.35(3) .
C20A C76 1.52(5) 1_554
C22A N20A 1.385(19) .
N20A C21A 1.395(19) .
N20A C76 1.68(4) 1_554
C21A C76 1.67(4) 1_554
C21A C72 2.01(3) 1_554
C46B O4A 0.77(9) .
C46 O4 1.216(18) .
C46 N46 1.406(17) .
C47 N46 1.38(2) .
C48 N46 1.37(2) .
C76 C20A 1.52(5) 1_556
C76 C21A 1.67(4) 1_556
C76 N20A 1.68(4) 1_556

loop_
_geom_torsion_atom_site_label_1
_geom_torsion_atom_site_label_2
_geom_torsion_atom_site_label_3
_geom_torsion_atom_site_label_4
_geom_torsion
_geom_torsion_site_symmetry_1
_geom_torsion_site_symmetry_4
C11 C1 C2 C3 179.8(4) . .
C8 C1 C2 C3 -59.5(5) . .
C10 C1 C2 C3 58.4(5) . .
C1 C2 C3 C18 -175.3(4) . .
C1 C2 C3 C9 59.9(5) . .
C1 C2 C3 C4 -58.1(5) . .
C18 C3 C4 C5 176.1(4) . .
C9 C3 C4 C5 -59.8(5) . .
C2 C3 C4 C5 58.4(5) . .
C3 C4 C5 C25 -179.4(4) . .
C3 C4 C5 C6 58.2(6) . .
C3 C4 C5 C10 -58.0(5) . .
C25 C5 C6 C7 -177.8(4) . .
C4 C5 C6 C7 -57.5(5) . .
C10 C5 C6 C7 58.8(5) . .
C5 C6 C7 C8 -60.1(5) . .
C5 C6 C7 C32 179.9(4) . .
C5 C6 C7 C9 58.3(5) . .
C32 C7 C8 C1 177.2(4) . .
C9 C7 C8 C1 -59.1(5) . .
C6 C7 C8 C1 59.4(5) . .
C11 C1 C8 C7 -178.6(4) . .
C2 C1 C8 C7 59.2(5) . .
C10 C1 C8 C7 -58.6(5) . .
C18 C3 C9 C7 179.7(4) . .
C2 C3 C9 C7 -59.0(5) . .
C4 C3 C9 C7 59.6(5) . .
C8 C7 C9 C3 58.9(5) . .
C32 C7 C9 C3 -178.1(4) . .
C6 C7 C9 C3 -59.2(5) . .
C11 C1 C10 C5 177.9(4) . .
C2 C1 C10 C5 -59.4(5) . .
C8 C1 C10 C5 58.0(5) . .
C25 C5 C10 C1 178.5(4) . .
C6 C5 C10 C1 -57.7(5) . .
C4 C5 C10 C1 58.9(5) . .
C2 C1 C11 C16 -1.9(8) . .
C8 C1 C11 C16 -121.7(6) . .
C10 C1 C11 C16 118.9(6) . .
C2 C1 C11 C12 176.7(5) . .
C8 C1 C11 C12 56.9(6) . .
C10 C1 C11 C12 -62.5(6) . .
C16 C11 C12 C13 1.4(8) . .
C1 C11 C12 C13 -177.3(5) . .
C11 C12 C13 C14 -1.2(8) . .
C12 C13 C14 C15 0.8(8) . .
C12 C13 C14 C17 177.1(5) . .
C13 C14 C15 C16 -0.6(9) . .
C17 C14 C15 C16 -177.1(6) . .
C14 C15 C16 C11 0.9(10) . .
C12 C11 C16 C15 -1.2(9) . .
C1 C11 C16 C15 177.4(6) . .
C15 C14 C17 N4 10.6(9) . .
C13 C14 C17 N4 -165.7(5) . .
C15 C14 C17 N1 -165.9(6) . .
C13 C14 C17 N1 17.8(9) . .
C9 C3 C18 C19 1.4(8) . .
C2 C3 C18 C19 -120.0(7) . .
C4 C3 C18 C19 121.8(7) . .
C9 C3 C18 C23 -180.0(5) . .
C2 C3 C18 C23 58.6(6) . .
C4 C3 C18 C23 -59.6(6) . .
C23 C18 C19 C20 -0.3(11) . .
C3 C18 C19 C20 178.4(7) . .
C18 C19 C20 C21 -0.2(13) . .
C19 C20 C21 C22 1.2(12) . .
C19 C20 C21 C24 -174.5(8) . .
C20 C21 C22 C23 -1.6(11) . .
C24 C21 C22 C23 174.2(6) . .
C21 C22 C23 C18 1.2(10) . .
C19 C18 C23 C22 -0.3(9) . .
C3 C18 C23 C22 -179.0(5) . .
C20 C21 C24 N5 -145.5(9) . .
C22 C21 C24 N5 38.8(11) . .
C20 C21 C24 N8 37.5(13) . .
C22 C21 C24 N8 -138.3(8) . .
C6 C5 C25 C26 -128.7(7) . .
C4 C5 C25 C26 111.4(7) . .
C10 C5 C25 C26 -7.6(8) . .
C6 C5 C25 C30 55.4(7) . .
C4 C5 C25 C30 -64.4(7) . .
C10 C5 C25 C30 176.6(5) . .
C30 C25 C26 C27 0.8(12) . .
C5 C25 C26 C27 -175.1(8) . .
C25 C26 C27 C28 -3.6(15) . .
C26 C27 C28 C29 4.4(13) . .
C26 C27 C28 C31 -177.9(8) . .
C27 C28 C29 C30 -2.5(11) . .
C31 C28 C29 C30 179.9(6) . .
C28 C29 C30 C25 -0.2(11) . .
C26 C25 C30 C29 1.1(10) . .
C5 C25 C30 C29 177.1(6) . .
C27 C28 C31 N9 17.7(9) . .
C29 C28 C31 N9 -164.7(6) . .
C27 C28 C31 N12 -162.0(7) . .
C29 C28 C31 N12 15.6(9) . .
C8 C7 C32 C33 -2.2(7) . .
C9 C7 C32 C33 -124.2(6) . .
C6 C7 C32 C33 116.1(6) . .
C8 C7 C32 C37 -179.9(5) . .
C9 C7 C32 C37 58.2(7) . .
C6 C7 C32 C37 -61.6(6) . .
C37 C32 C33 C34 4.0(10) . .
C7 C32 C33 C34 -173.7(6) . .
C32 C33 C34 C35 0.1(10) . .
C33 C34 C35 C36 -3.8(10) . .
C33 C34 C35 C38 174.7(6) . .
C34 C35 C36 C37 3.4(10) . .
C38 C35 C36 C37 -175.0(6) . .
C35 C36 C37 C32 0.8(11) . .
C33 C32 C37 C36 -4.5(9) . .
C7 C32 C37 C36 173.3(6) . .
C36 C35 C38 N16 159.2(6) . .
C34 C35 C38 N16 -19.2(8) . .
C36 C35 C38 N13 -16.9(9) . .
C34 C35 C38 N13 164.6(6) . .
C66 C63 C64 C65 -127(5) . .
C65 C64 C66 C63 74(6) . .
C76 C72 C73 C74 -35(13) . .
C21A C72 C73 C74 72(26) 1_556 .
C72 C73 C74 C75 62(16) . .
N4 C17 N1 N2 1.3(6) . .
C14 C17 N1 N2 178.1(5) . .
N4 C17 N1 Mn3 177.9(4) . 2
C14 C17 N1 Mn3 -5.3(10) . 2
C17 N1 N2 N3 -0.8(6) . .
Mn3 N1 N2 N3 -178.6(3) 2 .
C17 N1 N2 Mn2 -170.4(4) . 2_554
Mn3 N1 N2 Mn2 11.9(6) 2 2_554
N1 N2 N3 N4 0.0(6) . .
Mn2 N2 N3 N4 171.9(3) 2_554 .
N1 N2 N3 Mn1 177.1(3) . .
Mn2 N2 N3 Mn1 -10.9(5) 2_554 .
N2 N3 N4 C17 0.8(6) . .
Mn1 N3 N4 C17 -176.4(4) . .
N1 C17 N4 N3 -1.3(6) . .
C14 C17 N4 N3 -178.4(5) . .
N8 C24 N5 N6 0.6(9) . .
C21 C24 N5 N6 -176.8(7) . .
N8 C24 N5 Mn1 -165.3(6) . 2_645
C21 C24 N5 Mn1 17.3(13) . 2_645
C24 N5 N6 N7 -2.0(9) . .
Mn1 N5 N6 N7 167.8(6) 2_645 .
C24 N5 N6 Mn2 -173.5(5) . 1_656
Mn1 N5 N6 Mn2 -3.8(7) 2_645 1_656
N5 N6 N7 N8 2.6(10) . .
Mn2 N6 N7 N8 174.3(6) 1_656 .
N6 N7 N8 C24 -2.3(11) . .
N5 C24 N8 N7 1.0(11) . .
C21 C24 N8 N7 178.5(8) . .
N12 C31 N9 N10 -0.6(6) . .
C28 C31 N9 N10 179.7(5) . .
C31 N9 N10 N11 0.5(6) . .
C31 N9 N10 Mn2 178.5(4) . 1_556
N9 N10 N11 N12 -0.2(6) . .
Mn2 N10 N11 N12 -177.9(4) 1_556 .
N9 N10 N11 Mn3 159.5(3) . .
Mn2 N10 N11 Mn3 -18.2(6) 1_556 .
N10 N11 N12 C31 -0.1(6) . .
Mn3 N11 N12 C31 -159.1(4) . .
N9 C31 N12 N11 0.4(6) . .
C28 C31 N12 N11 -179.8(5) . .
N16 C38 N13 N14 0.4(6) . .
C35 C38 N13 N14 176.9(5) . .
C38 N13 N14 N15 -0.2(6) . .
C38 N13 N14 Mn3 167.8(4) . 1_554
N13 N14 N15 N16 -0.1(6) . .
Mn3 N14 N15 N16 -167.8(4) 1_554 .
N13 N14 N15 Mn2 176.5(4) . .
Mn3 N14 N15 Mn2 8.9(6) 1_554 .
N14 N15 N16 C38 0.4(6) . .
Mn2 N15 N16 C38 -176.5(4) . .
N13 C38 N16 N15 -0.5(7) . .
C35 C38 N16 N15 -177.1(5) . .
O1 C40 N40 C41 -176(3) . .
O1 C40 N40 C42 30(4) . .
O3 C43 N43 C44 178.4(9) . .
O3 C43 N43 C45 -7.3(14) . .
O5 C49 N49 C50 2(3) . .
O5 C49 N49 C51 -174(2) . .
O7 C52 N52 C54 -167.4(19) . .
O7 C52 N52 C53 -10(3) . .
O8 C57 N53 C55 10(3) . .
O8 C57 N53 C56 178(2) . .
N2 N3 Mn1 O3 154.9(4) . .
N4 N3 Mn1 O3 -28.3(4) . .
N2 N3 Mn1 O1 -32.4(15) . .
N4 N3 Mn1 O1 144.3(12) . .
N2 N3 Mn1 O6 -118.6(4) . .
N4 N3 Mn1 O6 58.1(4) . .
N2 N3 Mn1 N5 65.0(4) . 2_655
N4 N3 Mn1 N5 -118.3(4) . 2_655
N2 N3 Mn1 Cl1 -27.4(4) . 2_554
N4 N3 Mn1 Cl1 149.4(4) . 2_554
N16 N15 Mn2 O2B 35.4(11) . .
N14 N15 Mn2 O2B -140.9(11) . .
N16 N15 Mn2 O2A 28.8(10) . .
N14 N15 Mn2 O2A -147.5(10) . .
N16 N15 Mn2 N10 126.9(5) . 1_554
N14 N15 Mn2 N10 -49.4(5) . 1_554
N16 N15 Mn2 N6 171.7(17) . 1_454
N14 N15 Mn2 N6 -5(2) . 1_454
N16 N15 Mn2 N2 -143.7(5) . 2_544
N14 N15 Mn2 N2 40.1(5) . 2_544
N16 N15 Mn2 Cl1 -57.4(5) . .
N14 N15 Mn2 Cl1 126.3(5) . .
Mn1 Cl1 Mn2 O2B 125.8(11) 2_544 .
Mn1 Cl1 Mn2 O2A 136.8(13) 2_544 .
Mn1 Cl1 Mn2 N15 -137.14(16) 2_544 .
Mn1 Cl1 Mn2 N10 -52(2) 2_544 1_554
Mn1 Cl1 Mn2 N6 38.22(19) 2_544 1_454
Mn1 Cl1 Mn2 N2 -50.48(14) 2_544 2_544
N10 N11 Mn3 N14 -30.6(4) . 1_556
N12 N11 Mn3 N14 126.2(4) . 1_556
N10 N11 Mn3 N14 149.4(4) . 3_565
N12 N11 Mn3 N14 -53.8(4) . 3_565
N10 N11 Mn3 N11 -179(100) . 3_566
N12 N11 Mn3 N11 -22(100) . 3_566
N10 N11 Mn3 N1 60.0(4) . 2_545
N12 N11 Mn3 N1 -143.2(4) . 2_545
N10 N11 Mn3 N1 -120.0(4) . 4_576
N12 N11 Mn3 N1 36.8(4) . 4_576
N40 C40 O1 Mn1 -145(3) . .
O3 Mn1 O1 C40 -155.4(18) . .
O6 Mn1 O1 C40 118.3(18) . .
N5 Mn1 O1 C40 -64.8(18) 2_655 .
N3 Mn1 O1 C40 32(2) . .
Cl1 Mn1 O1 C40 26.9(18) 2_554 .
O2B Mn2 O2A C20A -4(6) . .
N15 Mn2 O2A C20A 144.5(17) . .
N10 Mn2 O2A C20A 58.8(18) 1_554 .
N6 Mn2 O2A C20A -31.8(18) 1_454 .
N2 Mn2 O2A C20A -168(4) 2_544 .
Cl1 Mn2 O2A C20A -121.8(18) . .
N43 C43 O3 Mn1 -176.5(6) . .
O1 Mn1 O3 C43 -143.3(7) . .
O6 Mn1 O3 C43 -54.7(7) . .
N5 Mn1 O3 C43 122.0(7) 2_655 .
N3 Mn1 O3 C43 35.5(7) . .
Cl1 Mn1 O3 C43 -20(4) 2_554 .
Mn2 O2A C20A O2B 8(13) . .
Mn2 O2A C20A N20A 160.4(15) . .
Mn2 O2A C20A C76 -58(34) . 1_554
O2B C20A N20A C22A -11(4) . .
C76 C20A N20A C22A 166(3) 1_554 .
O2A C20A N20A C22A -17(3) . .
O2B C20A N20A C21A -174(2) . .
C76 C20A N20A C21A 3(2) 1_554 .
O2A C20A N20A C21A 179.8(18) . .
O2B C20A N20A C76 -177(3) . 1_554
O2A C20A N20A C76 177(3) . 1_554
N20A C20A O2B Mn2 160(2) . .
C76 C20A O2B Mn2 -8(14) 1_554 .
O2A C20A O2B Mn2 -170(17) . .
O2A Mn2 O2B C20A 174(11) . .
N15 Mn2 O2B C20A 142(3) . .
N10 Mn2 O2B C20A 55(3) 1_554 .
N6 Mn2 O2B C20A -34(3) 1_454 .
N2 Mn2 O2B C20A -53(17) 2_544 .
Cl1 Mn2 O2B C20A -125(3) . .
C20A N20A C21A C76 -3(2) . 1_554
C22A N20A C21A C76 -166(3) . 1_554
C20A N20A C21A C72 9(2) . 1_554
C22A N20A C21A C72 -154(2) . 1_554
C76 N20A C21A C72 12.0(17) 1_554 1_554
O4 C46 N46 C48 -169.5(16) . .
O4 C46 N46 C47 5(2) . .
C73 C72 C76 C20A -98(11) . 1_556
C21A C72 C76 C20A 91(11) 1_556 1_556
C73 C72 C76 C21A 171(3) . 1_556
C73 C72 C76 N20A -173(3) . 1_556
C21A C72 C76 N20A 16(2) 1_556 1_556
